data_1565118
loop_
_publ_author_name
'Wu, Ni'
'Xiao, Hui'
'Lou, Yuheng'
'Han, Mingxi'
'Guo, Zhiyong'
'Zhan, Hongbing'

_publ_section_title
;
 Manipulating the Position of Triplet Chromophores To Achieve a Dynamic
 Photoactivated Ultralong Organic Phosphorescence Effect
;
_journal_issue 41
_journal_name_full 'The Journal of Physical Chemistry C'
_journal_page_first 22848
_journal_page_last 22855
_journal_paper_doi 10.1021/acs.jpcc.1c06860
_journal_volume 125
_journal_year 2021
_chemical_formula_moiety 'C30 H19 Cl N2'
_chemical_formula_sum 'C30 H19 Cl N2'
_chemical_formula_weight 442.92
_chemical_melting_point ?
_space_group_crystal_system triclinic
_space_group_IT_number 2
_space_group_name_Hall '-P 1'
_space_group_name_H-M_alt 'P -1'
_atom_sites_solution_hydrogens geom
_audit_creation_method SHELXL-2017/1
_cell_angle_alpha 89.128(2)
_cell_angle_beta 88.531(2)
_cell_angle_gamma 81.574(2)
_cell_formula_units_Z 6
_cell_length_a 9.2641(5)
_cell_length_b 14.4485(8)
_cell_length_c 25.7528(14)
_cell_measurement_reflns_used 12027
_cell_measurement_temperature 200(2)
_cell_measurement_theta_max 25.071
_cell_measurement_theta_min 1.425
_cell_volume 3408.5(3)
_computing_structure_refinement 'SHELXL-2017/1 (Sheldrick, 2017)'
_computing_structure_solution 'SHELXT 2014/5 (Sheldrick, 2014)'
_diffrn_ambient_temperature 200(2)
_diffrn_measured_fraction_theta_full 0.997
_diffrn_measured_fraction_theta_max 0.997
_diffrn_measurement_device_type 'SuperNova, Dual, Mo at zero, Atlas'
_diffrn_radiation_type MoK\a
_diffrn_radiation_wavelength 0.71073
_diffrn_reflns_av_R_equivalents 0.0968
_diffrn_reflns_av_unetI/netI 0.1062
_diffrn_reflns_Laue_measured_fraction_full 0.997
_diffrn_reflns_Laue_measured_fraction_max 0.997
_diffrn_reflns_limit_h_max 11
_diffrn_reflns_limit_h_min -11
_diffrn_reflns_limit_k_max 17
_diffrn_reflns_limit_k_min -17
_diffrn_reflns_limit_l_max 30
_diffrn_reflns_limit_l_min -30
_diffrn_reflns_number 45806
_diffrn_reflns_point_group_measured_fraction_full 0.997
_diffrn_reflns_point_group_measured_fraction_max 0.997
_diffrn_reflns_theta_full 25.071
_diffrn_reflns_theta_max 25.071
_diffrn_reflns_theta_min 1.425
_exptl_absorpt_coefficient_mu 0.189
_exptl_crystal_colour colorless
_exptl_crystal_density_diffrn 1.295
_exptl_crystal_description lump
_exptl_crystal_F_000 1380
_exptl_crystal_size_max 0.130
_exptl_crystal_size_mid 0.120
_exptl_crystal_size_min 0.100
_refine_diff_density_max 0.215
_refine_diff_density_min -0.289
_refine_diff_density_rms 0.046
_refine_ls_extinction_method none
_refine_ls_goodness_of_fit_ref 1.021
_refine_ls_hydrogen_treatment constr
_refine_ls_matrix_type full
_refine_ls_number_parameters 892
_refine_ls_number_reflns 12027
_refine_ls_number_restraints 1
_refine_ls_restrained_S_all 1.022
_refine_ls_R_factor_all 0.1530
_refine_ls_R_factor_gt 0.0671
_refine_ls_shift/su_max 0.001
_refine_ls_shift/su_mean 0.000
_refine_ls_structure_factor_coef Fsqd
_refine_ls_weighting_details 'w=1/[\s^2^(Fo^2^)+(0.0476P)^2^+1.2482P] where P=(Fo^2^+2Fc^2^)/3'
_refine_ls_weighting_scheme calc
_refine_ls_wR_factor_gt 0.1218
_refine_ls_wR_factor_ref 0.1488
_reflns_Friedel_coverage 0.000
_reflns_number_gt 6401
_reflns_number_total 12027
_reflns_threshold_expression 'I > 2\s(I)'
_cod_data_source_file jp1c06860_si_005.cif
_cod_data_source_block gzy26a_0m_a
_cod_depositor_comments
;
The following automatic conversions were performed:

data item '_chemical_melting_point' value 'not measured' was changed
to '?' -- the value is undefined or not given.

Automatic conversion script
Id: cif_fix_values 7556 2019-12-06 15:28:31Z antanas 

2022-03-18
Z value and formula fixed to values more according to usual
chemical conventions.                 miguel
;
_cod_original_formula_sum 'C90 H57 Cl3 N6'
_cod_original_formula_weight 1328.76
_cod_original_formula_moiety 'C90 H57 Cl3 N6'
_cod_original_formula_units_Z 2
_cod_database_code 1565118
_shelx_shelxl_version_number 2017/1
_shelx_space_group_comment
;
The symmetry employed for this shelxl refinement is uniquely defined
by the following loop, which should always be used as a source of
symmetry information in preference to the above space-group names.
They are only intended as comments.
;
_shelx_estimated_absorpt_t_min 0.976
_shelx_estimated_absorpt_t_max 0.981

loop_
_space_group_symop_operation_xyz
'x, y, z'
'-x, -y, -z'

loop_
_atom_site_label
_atom_site_type_symbol
_atom_site_fract_x
_atom_site_fract_y
_atom_site_fract_z
_atom_site_U_iso_or_equiv
_atom_site_adp_type
_atom_site_occupancy
_atom_site_site_symmetry_order
_atom_site_calc_flag
_atom_site_refinement_flags_posn
_atom_site_refinement_flags_adp
_atom_site_refinement_flags_occupancy
_atom_site_disorder_assembly
_atom_site_disorder_group
Cl1 Cl 0.32282(10) 0.63064(6) 0.65884(3) 0.0536(3) Uani 1 1 d . . . . .
Cl2 Cl 0.71655(14) 0.30377(7) 0.88178(4) 0.0882(4) Uani 1 1 d . . . . .
Cl3 Cl 0.33337(12) 0.20807(6) 0.60608(4) 0.0688(3) Uani 1 1 d . . . . .
N1 N 0.2368(3) 0.43742(18) 0.66434(12) 0.0523(8) Uani 1 1 d . . . . .
N2 N 0.5408(3) 0.64755(16) 0.73955(10) 0.0411(7) Uani 1 1 d . . . . .
N3 N 0.8616(3) 0.44446(17) 0.93494(10) 0.0459(7) Uani 1 1 d . . . . .
N4 N 0.6905(3) 0.14260(18) 0.95187(11) 0.0522(7) Uani 1 1 d . . . . .
N5 N 0.3988(3) 0.07612(19) 0.69409(10) 0.0530(8) Uani 1 1 d . . . . .
N6 N 0.1527(3) 0.12575(19) 0.52877(11) 0.0548(8) Uani 1 1 d . . . . .
C1 C 0.3933(3) 0.54150(19) 0.70052(12) 0.0386(8) Uani 1 1 d . . . . .
C2 C 0.3466(3) 0.4541(2) 0.69861(13) 0.0442(8) Uani 1 1 d . . . . .
C3 C 0.4065(4) 0.3844(2) 0.73211(14) 0.0512(9) Uani 1 1 d . . . . .
H3 H 0.376597 0.325709 0.731077 0.061 Uiso 1 1 calc R U . . .
C4 C 0.5091(4) 0.4003(2) 0.76683(14) 0.0540(9) Uani 1 1 d . . . . .
H4 H 0.548730 0.352468 0.789102 0.065 Uiso 1 1 calc R U . . .
C5 C 0.5540(3) 0.4866(2) 0.76891(13) 0.0477(9) Uani 1 1 d . . . . .
H5 H 0.623174 0.497105 0.792804 0.057 Uiso 1 1 calc R U . . .
C6 C 0.4971(3) 0.5574(2) 0.73587(12) 0.0378(8) Uani 1 1 d . . . . .
C7 C 0.1042(4) 0.4077(2) 0.67999(17) 0.0562(10) Uani 1 1 d . . . . .
C8 C 0.0512(4) 0.3915(2) 0.72921(18) 0.0663(11) Uani 1 1 d . . . . .
H8 H 0.102835 0.402156 0.758489 0.080 Uiso 1 1 calc R U . . .
C9 C -0.0817(5) 0.3589(3) 0.7335(2) 0.0901(15) Uani 1 1 d . . . . .
H9 H -0.120279 0.346882 0.766212 0.108 Uiso 1 1 calc R U . . .
C10 C -0.1573(6) 0.3440(3) 0.6901(3) 0.108(2) Uani 1 1 d . . . . .
H10 H -0.246019 0.321604 0.694206 0.129 Uiso 1 1 calc R U . . .
C11 C -0.1076(5) 0.3609(3) 0.6409(3) 0.0990(17) Uani 1 1 d . . . . .
H11 H -0.161119 0.350845 0.611989 0.119 Uiso 1 1 calc R U . . .
C12 C 0.0271(5) 0.3938(3) 0.63575(19) 0.0688(11) Uani 1 1 d . . . . .
C13 C 0.1150(5) 0.4131(2) 0.59217(18) 0.0716(12) Uani 1 1 d . . . . .
C14 C 0.0987(7) 0.4073(3) 0.5387(2) 0.1077(18) Uani 1 1 d . . . . .
H14 H 0.011604 0.393969 0.525555 0.129 Uiso 1 1 calc R U . . .
C15 C 0.2106(9) 0.4211(4) 0.5062(2) 0.126(2) Uani 1 1 d . . . . .
H15 H 0.199132 0.416976 0.470621 0.151 Uiso 1 1 calc R U . . .
C16 C 0.3408(8) 0.4410(4) 0.5243(2) 0.121(2) Uani 1 1 d . . . . .
H16 H 0.416347 0.448442 0.500783 0.145 Uiso 1 1 calc R U . . .
C17 C 0.3613(6) 0.4504(3) 0.57775(18) 0.0893(14) Uani 1 1 d . . . . .
H17 H 0.448402 0.464813 0.590409 0.107 Uiso 1 1 calc R U . . .
C18 C 0.2460(5) 0.4373(2) 0.61038(16) 0.0628(11) Uani 1 1 d . . . . .
C19 C 0.6820(4) 0.6678(2) 0.73043(12) 0.0396(8) Uani 1 1 d . . . . .
C20 C 0.8048(4) 0.6106(2) 0.71232(13) 0.0519(9) Uani 1 1 d . . . . .
H20 H 0.801796 0.548536 0.703939 0.062 Uiso 1 1 calc R U . . .
C21 C 0.9317(4) 0.6490(3) 0.70714(14) 0.0617(10) Uani 1 1 d . . . . .
H21 H 1.016482 0.612023 0.695266 0.074 Uiso 1 1 calc R U . . .
C22 C 0.9359(4) 0.7414(3) 0.71923(15) 0.0637(11) Uani 1 1 d . . . . .
H22 H 1.023457 0.765355 0.715201 0.076 Uiso 1 1 calc R U . . .
C23 C 0.8144(4) 0.7984(3) 0.73696(13) 0.0550(10) Uani 1 1 d . . . . .
H23 H 0.818583 0.860682 0.744596 0.066 Uiso 1 1 calc R U . . .
C24 C 0.6843(4) 0.7616(2) 0.74338(12) 0.0398(8) Uani 1 1 d . . . . .
C25 C 0.5405(4) 0.7989(2) 0.76173(12) 0.0412(8) Uani 1 1 d . . . . .
C26 C 0.4760(4) 0.8843(2) 0.78249(13) 0.0525(9) Uani 1 1 d . . . . .
H26 H 0.530220 0.933341 0.784897 0.063 Uiso 1 1 calc R U . . .
C27 C 0.3343(5) 0.8959(2) 0.79915(13) 0.0579(10) Uani 1 1 d . . . . .
H27 H 0.292530 0.952755 0.813231 0.070 Uiso 1 1 calc R U . . .
C28 C 0.2510(4) 0.8240(2) 0.79544(13) 0.0573(10) Uani 1 1 d . . . . .
H28 H 0.153969 0.833651 0.806878 0.069 Uiso 1 1 calc R U . . .
C29 C 0.3093(4) 0.7382(2) 0.77509(13) 0.0497(9) Uani 1 1 d . . . . .
H29 H 0.253362 0.690086 0.772426 0.060 Uiso 1 1 calc R U . . .
C30 C 0.4536(4) 0.7268(2) 0.75893(12) 0.0409(8) Uani 1 1 d . . . . .
C31 C 0.7781(3) 0.2931(2) 0.94397(11) 0.0416(8) Uani 1 1 d . . . . .
C32 C 0.8472(3) 0.3626(2) 0.96443(12) 0.0403(8) Uani 1 1 d . . . . .
C33 C 0.9017(4) 0.3512(2) 1.01345(13) 0.0559(10) Uani 1 1 d . . . . .
H33 H 0.948294 0.397516 1.027525 0.067 Uiso 1 1 calc R U . . .
C34 C 0.8877(5) 0.2717(2) 1.04185(14) 0.0687(12) Uani 1 1 d . . . . .
H34 H 0.926565 0.263809 1.074838 0.082 Uiso 1 1 calc R U . . .
C35 C 0.8168(4) 0.2039(2) 1.02180(14) 0.0579(10) Uani 1 1 d . . . . .
H35 H 0.806634 0.150687 1.041521 0.070 Uiso 1 1 calc R U . . .
C36 C 0.7608(3) 0.2138(2) 0.97299(12) 0.0420(8) Uani 1 1 d . . . . .
C37 C 0.7480(4) 0.5137(2) 0.92149(13) 0.0467(9) Uani 1 1 d . . . . .
C38 C 0.6035(4) 0.5239(3) 0.93757(15) 0.0633(10) Uani 1 1 d . . . . .
H38 H 0.568996 0.480496 0.959885 0.076 Uiso 1 1 calc R U . . .
C39 C 0.5121(5) 0.6009(3) 0.91939(17) 0.0760(12) Uani 1 1 d . . . . .
H39 H 0.414090 0.609463 0.929651 0.091 Uiso 1 1 calc R U . . .
C40 C 0.5634(5) 0.6655(3) 0.88613(16) 0.0713(12) Uani 1 1 d . . . . .
H40 H 0.499976 0.717410 0.874821 0.086 Uiso 1 1 calc R U . . .
C41 C 0.7062(5) 0.6539(2) 0.86977(14) 0.0608(10) Uani 1 1 d . . . . .
H41 H 0.739587 0.697132 0.847039 0.073 Uiso 1 1 calc R U . . .
C42 C 0.8012(4) 0.5771(2) 0.88730(12) 0.0451(9) Uani 1 1 d . . . . .
C43 C 0.9531(4) 0.5437(2) 0.87818(12) 0.0458(9) Uani 1 1 d . . . . .
C44 C 1.0632(5) 0.5753(3) 0.84812(14) 0.0666(11) Uani 1 1 d . . . . .
H44 H 1.043419 0.628775 0.827429 0.080 Uiso 1 1 calc R U . . .
C45 C 1.2009(6) 0.5263(3) 0.84959(17) 0.0839(13) Uani 1 1 d . . . . .
H45 H 1.274987 0.547868 0.829878 0.101 Uiso 1 1 calc R U . . .
C46 C 1.2341(4) 0.4461(3) 0.87930(17) 0.0765(12) Uani 1 1 d . . . . .
H46 H 1.329119 0.414608 0.879297 0.092 Uiso 1 1 calc R U . . .
C47 C 1.1263(4) 0.4122(2) 0.90908(15) 0.0616(10) Uani 1 1 d . . . . .
H47 H 1.146765 0.357888 0.929043 0.074 Uiso 1 1 calc R U . . .
C48 C 0.9877(4) 0.4620(2) 0.90805(12) 0.0437(8) Uani 1 1 d . . . . .
C49 C 0.7607(4) 0.0687(2) 0.92243(13) 0.0491(9) Uani 1 1 d . . . . .
C50 C 0.9042(5) 0.0520(3) 0.90563(15) 0.0657(11) Uani 1 1 d . . . . .
H50 H 0.969039 0.093249 0.912845 0.079 Uiso 1 1 calc R U . . .
C51 C 0.9479(5) -0.0278(3) 0.87784(17) 0.0886(14) Uani 1 1 d . . . . .
H51 H 1.044234 -0.040670 0.865878 0.106 Uiso 1 1 calc R U . . .
C52 C 0.8539(7) -0.0887(3) 0.86731(18) 0.0980(16) Uani 1 1 d . . . . .
H52 H 0.888041 -0.142573 0.848768 0.118 Uiso 1 1 calc R U . . .
C53 C 0.7109(6) -0.0729(3) 0.88324(16) 0.0778(13) Uani 1 1 d . . . . .
H53 H 0.647879 -0.115125 0.875656 0.093 Uiso 1 1 calc R U . . .
C54 C 0.6607(5) 0.0091(3) 0.91152(14) 0.0566(10) Uani 1 1 d . U . . .
C55 C 0.5254(5) 0.0476(3) 0.93447(14) 0.0568(10) Uani 1 1 d . U . . .
C56 C 0.3865(6) 0.0221(4) 0.93740(19) 0.0880(15) Uani 1 1 d . . . . .
H56 H 0.368542 -0.032204 0.921364 0.106 Uiso 1 1 calc R U . . .
C57 C 0.2776(6) 0.0757(5) 0.9634(2) 0.0994(19) Uani 1 1 d . . . . .
H57 H 0.185640 0.057044 0.965226 0.119 Uiso 1 1 calc R U . . .
C58 C 0.2983(5) 0.1583(4) 0.98768(18) 0.0914(15) Uani 1 1 d . . . . .
H58 H 0.220710 0.193828 1.005167 0.110 Uiso 1 1 calc R U . . .
C59 C 0.4359(5) 0.1877(3) 0.98571(16) 0.0713(12) Uani 1 1 d . . . . .
H59 H 0.452582 0.242542 1.001445 0.086 Uiso 1 1 calc R U . . .
C60 C 0.5455(4) 0.1310(3) 0.95920(14) 0.0530(9) Uani 1 1 d . . . . .
C61 C 0.2741(3) 0.1015(2) 0.61210(12) 0.0433(8) Uani 1 1 d . . . . .
C62 C 0.3105(3) 0.0455(2) 0.65544(12) 0.0437(8) Uani 1 1 d . . . . .
C63 C 0.2594(4) -0.0389(2) 0.66131(12) 0.0523(9) Uani 1 1 d . . . . .
H63 H 0.283031 -0.076101 0.690523 0.063 Uiso 1 1 calc R U . . .
C64 C 0.1730(4) -0.0682(2) 0.62378(13) 0.0574(10) Uani 1 1 d . . . . .
H64 H 0.138095 -0.125120 0.627878 0.069 Uiso 1 1 calc R U . . .
C65 C 0.1385(4) -0.0140(2) 0.58063(13) 0.0536(9) Uani 1 1 d . . . . .
H65 H 0.080556 -0.034618 0.555531 0.064 Uiso 1 1 calc R U . . .
C66 C 0.1885(4) 0.0709(2) 0.57381(12) 0.0454(8) Uani 1 1 d . . . . .
C67 C 0.5512(5) 0.0625(3) 0.69250(16) 0.0614(11) Uani 1 1 d . . . . .
C68 C 0.6455(5) 0.0220(3) 0.65432(19) 0.0821(13) Uani 1 1 d . . . . .
H68 H 0.611044 0.000645 0.623795 0.099 Uiso 1 1 calc R U . . .
C69 C 0.7920(6) 0.0145(4) 0.6630(3) 0.117(2) Uani 1 1 d . . . . .
H69 H 0.858397 -0.013441 0.638127 0.140 Uiso 1 1 calc R U . . .
C70 C 0.8422(8) 0.0474(5) 0.7076(4) 0.136(3) Uani 1 1 d . . . . .
H70 H 0.942527 0.041943 0.711742 0.164 Uiso 1 1 calc R U . . .
C71 C 0.7517(7) 0.0879(4) 0.7463(3) 0.107(2) Uani 1 1 d . . . . .
H71 H 0.788262 0.109119 0.776534 0.129 Uiso 1 1 calc R U . . .
C72 C 0.5992(5) 0.0959(3) 0.73818(19) 0.0726(13) Uani 1 1 d . . . . .
C73 C 0.4726(6) 0.1308(2) 0.76883(15) 0.0659(12) Uani 1 1 d . . . . .
C74 C 0.4484(8) 0.1685(3) 0.8177(2) 0.0995(19) Uani 1 1 d . . . . .
H74 H 0.526910 0.175986 0.838248 0.119 Uiso 1 1 calc R U . . .
C75 C 0.3107(9) 0.1944(3) 0.83563(19) 0.108(2) Uani 1 1 d . . . . .
H75 H 0.296627 0.219969 0.868632 0.130 Uiso 1 1 calc R U . . .
C76 C 0.1879(7) 0.1847(3) 0.80672(19) 0.0953(16) Uani 1 1 d . . . . .
H76 H 0.094645 0.203610 0.820448 0.114 Uiso 1 1 calc R U . . .
C77 C 0.2067(5) 0.1461(2) 0.75691(15) 0.0697(11) Uani 1 1 d . . . . .
H77 H 0.127861 0.139398 0.736365 0.084 Uiso 1 1 calc R U . . .
C78 C 0.3476(5) 0.1188(2) 0.74033(13) 0.0526(10) Uani 1 1 d . . . . .
C79 C 0.2523(5) 0.1457(2) 0.48934(13) 0.0550(10) Uani 1 1 d . . . . .
C80 C 0.4002(5) 0.1184(3) 0.48585(15) 0.0687(11) Uani 1 1 d . . . . .
H80 H 0.449117 0.081108 0.511510 0.082 Uiso 1 1 calc R U . . .
C81 C 0.4741(5) 0.1481(3) 0.44285(18) 0.0852(13) Uani 1 1 d . . . . .
H81 H 0.574513 0.130474 0.439512 0.102 Uiso 1 1 calc R U . . .
C82 C 0.4017(7) 0.2031(3) 0.40499(18) 0.0932(15) Uani 1 1 d . . . . .
H82 H 0.454331 0.222242 0.376581 0.112 Uiso 1 1 calc R U . . .
C83 C 0.2538(6) 0.2303(3) 0.40812(15) 0.0757(13) Uani 1 1 d . . . . .
H83 H 0.205870 0.267221 0.382111 0.091 Uiso 1 1 calc R U . . .
C84 C 0.1758(5) 0.2012(2) 0.45156(14) 0.0588(10) Uani 1 1 d . . . . .
C85 C 0.0267(5) 0.2177(2) 0.46850(14) 0.0574(10) Uani 1 1 d . . . . .
C86 C -0.0986(6) 0.2708(3) 0.44954(18) 0.0838(14) Uani 1 1 d . . . . .
H86 H -0.094155 0.303991 0.418473 0.101 Uiso 1 1 calc R U . . .
C87 C -0.2276(6) 0.2742(3) 0.4763(2) 0.0935(15) Uani 1 1 d . . . . .
H87 H -0.310818 0.309880 0.463249 0.112 Uiso 1 1 calc R U . . .
C88 C -0.2375(5) 0.2251(3) 0.5230(2) 0.0875(14) Uani 1 1 d . . . . .
H88 H -0.327108 0.227505 0.540455 0.105 Uiso 1 1 calc R U . . .
C89 C -0.1132(5) 0.1724(3) 0.54377(16) 0.0701(11) Uani 1 1 d . . . . .
H89 H -0.117594 0.140094 0.575147 0.084 Uiso 1 1 calc R U . . .
C90 C 0.0158(4) 0.1702(2) 0.51592(14) 0.0540(10) Uani 1 1 d . . . . .

loop_
_atom_site_aniso_label
_atom_site_aniso_U_11
_atom_site_aniso_U_22
_atom_site_aniso_U_33
_atom_site_aniso_U_23
_atom_site_aniso_U_13
_atom_site_aniso_U_12
Cl1 0.0601(6) 0.0408(5) 0.0617(6) 0.0106(4) -0.0149(5) -0.0125(4)
Cl2 0.1394(11) 0.0729(7) 0.0606(7) 0.0093(5) -0.0419(7) -0.0372(7)
Cl3 0.0946(8) 0.0474(5) 0.0679(6) 0.0032(5) -0.0174(6) -0.0201(5)
N1 0.055(2) 0.0439(17) 0.063(2) -0.0016(14) -0.0096(16) -0.0235(15)
N2 0.0354(17) 0.0276(15) 0.0621(18) -0.0024(13) -0.0039(14) -0.0096(13)
N3 0.0530(19) 0.0325(15) 0.0530(18) 0.0072(13) 0.0011(15) -0.0103(14)
N4 0.050(2) 0.0394(17) 0.071(2) -0.0040(15) -0.0039(16) -0.0177(15)
N5 0.055(2) 0.063(2) 0.0452(18) 0.0003(15) -0.0136(15) -0.0198(16)
N6 0.055(2) 0.0614(19) 0.0464(18) 0.0047(15) -0.0155(17) -0.0029(16)
C1 0.038(2) 0.0286(17) 0.048(2) 0.0036(14) 0.0001(16) -0.0039(15)
C2 0.041(2) 0.0329(19) 0.060(2) -0.0017(17) -0.0020(18) -0.0111(16)
C3 0.049(2) 0.0290(19) 0.077(3) 0.0026(18) -0.002(2) -0.0132(17)
C4 0.053(2) 0.036(2) 0.075(3) 0.0120(18) -0.012(2) -0.0104(18)
C5 0.042(2) 0.042(2) 0.060(2) 0.0057(17) -0.0108(18) -0.0099(17)
C6 0.0333(19) 0.0271(17) 0.054(2) -0.0004(15) -0.0017(16) -0.0080(15)
C7 0.050(2) 0.033(2) 0.087(3) -0.0069(19) -0.012(2) -0.0079(18)
C8 0.056(3) 0.047(2) 0.098(3) 0.004(2) 0.001(2) -0.016(2)
C9 0.058(3) 0.065(3) 0.149(5) -0.002(3) 0.012(3) -0.017(2)
C10 0.058(4) 0.073(3) 0.195(7) -0.032(4) 0.006(4) -0.019(3)
C11 0.062(4) 0.075(3) 0.164(6) -0.045(4) -0.033(3) -0.015(3)
C12 0.061(3) 0.048(2) 0.099(4) -0.021(2) -0.023(3) -0.007(2)
C13 0.098(4) 0.043(2) 0.075(3) -0.018(2) -0.038(3) -0.008(2)
C14 0.139(5) 0.073(3) 0.112(5) -0.021(3) -0.047(4) -0.014(3)
C15 0.203(8) 0.102(4) 0.083(4) -0.034(3) -0.029(5) -0.047(5)
C16 0.188(6) 0.104(4) 0.081(4) -0.021(3) 0.022(4) -0.064(4)
C17 0.125(4) 0.076(3) 0.076(3) -0.016(2) 0.006(3) -0.047(3)
C18 0.085(3) 0.040(2) 0.067(3) -0.0083(19) -0.014(3) -0.017(2)
C19 0.039(2) 0.0350(19) 0.047(2) 0.0083(15) -0.0090(17) -0.0132(17)
C20 0.043(2) 0.045(2) 0.069(2) 0.0089(18) -0.0064(19) -0.0087(19)
C21 0.042(2) 0.064(3) 0.080(3) 0.018(2) -0.004(2) -0.013(2)
C22 0.044(3) 0.074(3) 0.079(3) 0.024(2) -0.017(2) -0.029(2)
C23 0.067(3) 0.049(2) 0.055(2) 0.0161(18) -0.020(2) -0.029(2)
C24 0.045(2) 0.0364(19) 0.0407(19) 0.0120(15) -0.0136(17) -0.0151(17)
C25 0.053(2) 0.0281(18) 0.044(2) 0.0069(15) -0.0138(17) -0.0096(17)
C26 0.077(3) 0.034(2) 0.049(2) 0.0061(16) -0.017(2) -0.014(2)
C27 0.083(3) 0.037(2) 0.051(2) -0.0055(17) -0.004(2) 0.002(2)
C28 0.055(2) 0.053(2) 0.061(2) -0.0041(19) 0.0070(19) 0.000(2)
C29 0.052(3) 0.041(2) 0.057(2) 0.0003(17) 0.0014(19) -0.0091(18)
C30 0.047(2) 0.0337(19) 0.044(2) 0.0067(15) -0.0099(17) -0.0103(17)
C31 0.048(2) 0.0400(19) 0.0385(19) -0.0009(15) -0.0072(16) -0.0108(16)
C32 0.046(2) 0.0328(18) 0.043(2) 0.0025(15) 0.0010(17) -0.0113(16)
C33 0.074(3) 0.042(2) 0.055(2) -0.0033(17) -0.021(2) -0.0172(19)
C34 0.112(3) 0.048(2) 0.048(2) 0.0104(18) -0.030(2) -0.016(2)
C35 0.082(3) 0.041(2) 0.053(2) 0.0100(17) -0.007(2) -0.018(2)
C36 0.046(2) 0.0341(19) 0.047(2) -0.0019(16) -0.0033(17) -0.0096(16)
C37 0.056(3) 0.0350(19) 0.050(2) 0.0016(16) -0.0009(19) -0.0120(18)
C38 0.064(3) 0.052(2) 0.073(3) 0.006(2) 0.005(2) -0.008(2)
C39 0.070(3) 0.062(3) 0.092(3) -0.002(2) -0.002(3) 0.005(2)
C40 0.091(4) 0.049(2) 0.070(3) 0.003(2) -0.023(3) 0.006(2)
C41 0.092(3) 0.043(2) 0.048(2) 0.0038(18) -0.010(2) -0.010(2)
C42 0.068(3) 0.0345(19) 0.0346(19) -0.0003(15) -0.0093(18) -0.0116(19)
C43 0.063(3) 0.0357(19) 0.041(2) -0.0029(16) 0.0006(18) -0.0157(18)
C44 0.086(3) 0.053(2) 0.063(3) 0.005(2) 0.011(2) -0.020(2)
C45 0.092(4) 0.070(3) 0.092(3) 0.004(3) 0.029(3) -0.026(3)
C46 0.061(3) 0.066(3) 0.103(3) -0.005(3) 0.018(3) -0.011(2)
C47 0.066(3) 0.041(2) 0.079(3) 0.0008(19) 0.000(2) -0.014(2)
C48 0.052(2) 0.0339(19) 0.048(2) -0.0067(16) -0.0024(18) -0.0164(18)
C49 0.063(3) 0.036(2) 0.052(2) -0.0001(17) -0.014(2) -0.018(2)
C50 0.065(3) 0.059(3) 0.074(3) -0.013(2) -0.009(2) -0.010(2)
C51 0.096(4) 0.078(3) 0.088(3) -0.028(3) -0.003(3) 0.001(3)
C52 0.139(5) 0.070(3) 0.085(4) -0.025(3) -0.016(4) -0.008(4)
C53 0.129(4) 0.052(3) 0.061(3) -0.002(2) -0.037(3) -0.034(3)
C54 0.073(3) 0.052(2) 0.050(2) 0.0108(19) -0.021(2) -0.024(2)
C55 0.072(3) 0.057(2) 0.051(2) 0.0261(19) -0.030(2) -0.039(2)
C56 0.094(4) 0.105(4) 0.078(3) 0.044(3) -0.037(3) -0.055(3)
C57 0.075(4) 0.143(5) 0.093(4) 0.059(4) -0.033(3) -0.057(4)
C58 0.064(3) 0.130(5) 0.075(3) 0.045(3) 0.003(3) -0.001(3)
C59 0.057(3) 0.081(3) 0.077(3) 0.027(2) -0.007(2) -0.013(3)
C60 0.049(3) 0.057(2) 0.054(2) 0.0208(19) -0.008(2) -0.015(2)
C61 0.049(2) 0.0387(19) 0.042(2) -0.0046(16) -0.0040(17) -0.0069(16)
C62 0.046(2) 0.048(2) 0.037(2) -0.0053(16) -0.0039(16) -0.0069(17)
C63 0.066(3) 0.053(2) 0.039(2) 0.0070(17) -0.0045(18) -0.0129(19)
C64 0.074(3) 0.051(2) 0.052(2) -0.0030(19) -0.009(2) -0.027(2)
C65 0.061(3) 0.059(2) 0.043(2) -0.0060(18) -0.0116(18) -0.016(2)
C66 0.051(2) 0.048(2) 0.037(2) -0.0014(16) -0.0075(17) -0.0014(17)
C67 0.066(3) 0.060(3) 0.064(3) 0.021(2) -0.020(2) -0.026(2)
C68 0.056(3) 0.094(3) 0.097(4) 0.031(3) 0.002(3) -0.015(3)
C69 0.058(4) 0.112(5) 0.180(6) 0.052(4) 0.010(4) -0.018(3)
C70 0.084(5) 0.109(5) 0.230(10) 0.063(6) -0.050(6) -0.056(4)
C71 0.100(5) 0.073(4) 0.162(6) 0.046(4) -0.074(4) -0.050(3)
C72 0.087(4) 0.052(3) 0.088(3) 0.031(2) -0.036(3) -0.037(2)
C73 0.123(4) 0.032(2) 0.051(3) 0.0110(18) -0.045(3) -0.032(2)
C74 0.196(7) 0.042(3) 0.068(4) 0.010(2) -0.059(4) -0.031(3)
C75 0.234(8) 0.043(3) 0.044(3) -0.010(2) -0.026(4) -0.005(4)
C76 0.162(5) 0.049(3) 0.069(3) 0.002(2) 0.015(3) 0.004(3)
C77 0.103(4) 0.048(2) 0.056(3) -0.003(2) -0.001(3) -0.004(2)
C78 0.091(3) 0.034(2) 0.036(2) 0.0020(16) -0.013(2) -0.016(2)
C79 0.071(3) 0.057(2) 0.038(2) 0.0023(18) -0.012(2) -0.011(2)
C80 0.070(3) 0.079(3) 0.054(3) -0.004(2) -0.001(2) -0.003(2)
C81 0.086(3) 0.112(4) 0.060(3) -0.006(3) 0.010(3) -0.019(3)
C82 0.119(5) 0.103(4) 0.062(3) 0.002(3) 0.006(3) -0.033(3)
C83 0.111(4) 0.080(3) 0.041(3) 0.011(2) -0.014(3) -0.031(3)
C84 0.075(3) 0.056(2) 0.048(2) -0.0031(19) -0.018(2) -0.017(2)
C85 0.078(3) 0.049(2) 0.049(2) 0.0005(18) -0.037(2) -0.014(2)
C86 0.101(4) 0.076(3) 0.078(3) 0.008(2) -0.049(3) -0.016(3)
C87 0.080(4) 0.090(4) 0.106(4) -0.011(3) -0.045(3) 0.008(3)
C88 0.068(3) 0.105(4) 0.093(4) -0.022(3) -0.015(3) -0.020(3)
C89 0.062(3) 0.071(3) 0.078(3) -0.011(2) -0.029(3) -0.006(2)
C90 0.051(3) 0.056(2) 0.057(3) -0.0128(19) -0.017(2) -0.011(2)

loop_
_atom_type_symbol
_atom_type_description
_atom_type_scat_dispersion_real
_atom_type_scat_dispersion_imag
_atom_type_scat_source
C C 0.0033 0.0016 'International Tables Vol C Tables 4.2.6.8 and 6.1.1.4'
H H 0.0000 0.0000 'International Tables Vol C Tables 4.2.6.8 and 6.1.1.4'
Cl Cl 0.1484 0.1585 'International Tables Vol C Tables 4.2.6.8 and 6.1.1.4'
N N 0.0061 0.0033 'International Tables Vol C Tables 4.2.6.8 and 6.1.1.4'

loop_
_geom_angle_atom_site_label_1
_geom_angle_atom_site_label_2
_geom_angle_atom_site_label_3
_geom_angle
_geom_angle_site_symmetry_1
_geom_angle_site_symmetry_3
_geom_angle_publ_flag
C18 N1 C7 108.4(3) . . ?
C18 N1 C2 126.8(3) . . ?
C7 N1 C2 124.5(3) . . ?
C30 N2 C19 109.1(2) . . ?
C30 N2 C6 125.1(3) . . ?
C19 N2 C6 125.4(3) . . ?
C37 N3 C48 108.3(3) . . ?
C37 N3 C32 125.6(3) . . ?
C48 N3 C32 125.4(3) . . ?
C60 N4 C49 108.6(3) . . ?
C60 N4 C36 126.8(3) . . ?
C49 N4 C36 124.5(3) . . ?
C78 N5 C67 109.8(3) . . ?
C78 N5 C62 125.4(3) . . ?
C67 N5 C62 124.6(3) . . ?
C90 N6 C79 108.0(3) . . ?
C90 N6 C66 126.5(3) . . ?
C79 N6 C66 125.5(3) . . ?
C6 C1 C2 120.2(3) . . ?
C6 C1 Cl1 119.4(2) . . ?
C2 C1 Cl1 120.4(2) . . ?
C3 C2 C1 118.8(3) . . ?
C3 C2 N1 120.0(3) . . ?
C1 C2 N1 121.2(3) . . ?
C4 C3 C2 120.9(3) . . ?
C4 C3 H3 119.6 . . ?
C2 C3 H3 119.6 . . ?
C3 C4 C5 120.2(3) . . ?
C3 C4 H4 119.9 . . ?
C5 C4 H4 119.9 . . ?
C6 C5 C4 120.4(3) . . ?
C6 C5 H5 119.8 . . ?
C4 C5 H5 119.8 . . ?
C5 C6 C1 119.6(3) . . ?
C5 C6 N2 119.9(3) . . ?
C1 C6 N2 120.5(3) . . ?
C8 C7 C12 122.0(4) . . ?
C8 C7 N1 129.5(3) . . ?
C12 C7 N1 108.5(4) . . ?
C7 C8 C9 117.6(4) . . ?
C7 C8 H8 121.2 . . ?
C9 C8 H8 121.2 . . ?
C10 C9 C8 120.7(5) . . ?
C10 C9 H9 119.7 . . ?
C8 C9 H9 119.7 . . ?
C11 C10 C9 122.7(5) . . ?
C11 C10 H10 118.6 . . ?
C9 C10 H10 118.6 . . ?
C10 C11 C12 117.5(5) . . ?
C10 C11 H11 121.3 . . ?
C12 C11 H11 121.3 . . ?
C7 C12 C11 119.6(5) . . ?
C7 C12 C13 107.2(4) . . ?
C11 C12 C13 133.1(4) . . ?
C14 C13 C18 118.5(5) . . ?
C14 C13 C12 133.3(5) . . ?
C18 C13 C12 108.2(4) . . ?
C15 C14 C13 119.4(5) . . ?
C15 C14 H14 120.3 . . ?
C13 C14 H14 120.3 . . ?
C14 C15 C16 122.0(6) . . ?
C14 C15 H15 119.0 . . ?
C16 C15 H15 119.0 . . ?
C15 C16 C17 120.9(5) . . ?
C15 C16 H16 119.6 . . ?
C17 C16 H16 119.6 . . ?
C18 C17 C16 116.6(5) . . ?
C18 C17 H17 121.7 . . ?
C16 C17 H17 121.7 . . ?
C17 C18 N1 129.5(4) . . ?
C17 C18 C13 122.6(4) . . ?
N1 C18 C13 107.7(4) . . ?
C20 C19 N2 129.5(3) . . ?
C20 C19 C24 122.2(3) . . ?
N2 C19 C24 108.3(3) . . ?
C21 C20 C19 117.4(3) . . ?
C21 C20 H20 121.3 . . ?
C19 C20 H20 121.3 . . ?
C20 C21 C22 121.3(4) . . ?
C20 C21 H21 119.3 . . ?
C22 C21 H21 119.3 . . ?
C23 C22 C21 121.5(3) . . ?
C23 C22 H22 119.2 . . ?
C21 C22 H22 119.2 . . ?
C22 C23 C24 118.8(3) . . ?
C22 C23 H23 120.6 . . ?
C24 C23 H23 120.6 . . ?
C23 C24 C19 118.8(3) . . ?
C23 C24 C25 133.9(3) . . ?
C19 C24 C25 107.3(3) . . ?
C26 C25 C30 117.7(3) . . ?
C26 C25 C24 134.8(3) . . ?
C30 C25 C24 107.4(3) . . ?
C27 C26 C25 120.1(3) . . ?
C27 C26 H26 119.9 . . ?
C25 C26 H26 119.9 . . ?
C26 C27 C28 120.9(3) . . ?
C26 C27 H27 119.6 . . ?
C28 C27 H27 119.6 . . ?
C29 C28 C27 121.3(3) . . ?
C29 C28 H28 119.3 . . ?
C27 C28 H28 119.3 . . ?
C30 C29 C28 117.3(3) . . ?
C30 C29 H29 121.3 . . ?
C28 C29 H29 121.3 . . ?
C29 C30 N2 129.3(3) . . ?
C29 C30 C25 122.6(3) . . ?
N2 C30 C25 108.0(3) . . ?
C36 C31 C32 120.6(3) . . ?
C36 C31 Cl2 119.5(2) . . ?
C32 C31 Cl2 119.9(2) . . ?
C33 C32 C31 119.3(3) . . ?
C33 C32 N3 120.4(3) . . ?
C31 C32 N3 120.3(3) . . ?
C32 C33 C34 120.2(3) . . ?
C32 C33 H33 119.9 . . ?
C34 C33 H33 119.9 . . ?
C35 C34 C33 120.3(3) . . ?
C35 C34 H34 119.8 . . ?
C33 C34 H34 119.8 . . ?
C36 C35 C34 120.6(3) . . ?
C36 C35 H35 119.7 . . ?
C34 C35 H35 119.7 . . ?
C35 C36 C31 119.0(3) . . ?
C35 C36 N4 120.5(3) . . ?
C31 C36 N4 120.5(3) . . ?
C38 C37 N3 128.8(3) . . ?
C38 C37 C42 122.0(3) . . ?
N3 C37 C42 109.2(3) . . ?
C37 C38 C39 117.6(4) . . ?
C37 C38 H38 121.2 . . ?
C39 C38 H38 121.2 . . ?
C38 C39 C40 121.2(4) . . ?
C38 C39 H39 119.4 . . ?
C40 C39 H39 119.4 . . ?
C41 C40 C39 120.7(4) . . ?
C41 C40 H40 119.7 . . ?
C39 C40 H40 119.7 . . ?
C40 C41 C42 119.6(4) . . ?
C40 C41 H41 120.2 . . ?
C42 C41 H41 120.2 . . ?
C41 C42 C37 118.9(4) . . ?
C41 C42 C43 134.3(3) . . ?
C37 C42 C43 106.8(3) . . ?
C44 C43 C48 118.5(4) . . ?
C44 C43 C42 134.1(3) . . ?
C48 C43 C42 107.4(3) . . ?
C45 C44 C43 118.7(4) . . ?
C45 C44 H44 120.7 . . ?
C43 C44 H44 120.7 . . ?
C44 C45 C46 122.3(4) . . ?
C44 C45 H45 118.8 . . ?
C46 C45 H45 118.8 . . ?
C45 C46 C47 120.3(4) . . ?
C45 C46 H46 119.9 . . ?
C47 C46 H46 119.9 . . ?
C48 C47 C46 117.5(3) . . ?
C48 C47 H47 121.3 . . ?
C46 C47 H47 121.3 . . ?
C47 C48 N3 129.0(3) . . ?
C47 C48 C43 122.7(3) . . ?
N3 C48 C43 108.3(3) . . ?
C50 C49 C54 122.6(4) . . ?
C50 C49 N4 128.7(3) . . ?
C54 C49 N4 108.7(3) . . ?
C51 C50 C49 117.4(4) . . ?
C51 C50 H50 121.3 . . ?
C49 C50 H50 121.3 . . ?
C52 C51 C50 121.7(5) . . ?
C52 C51 H51 119.2 . . ?
C50 C51 H51 119.2 . . ?
C51 C52 C53 121.8(4) . . ?
C51 C52 H52 119.1 . . ?
C53 C52 H52 119.1 . . ?
C52 C53 C54 118.5(4) . . ?
C52 C53 H53 120.8 . . ?
C54 C53 H53 120.8 . . ?
C49 C54 C53 118.1(4) . . ?
C49 C54 C55 107.2(3) . . ?
C53 C54 C55 134.7(4) . . ?
C56 C55 C60 117.2(4) . . ?
C56 C55 C54 135.0(4) . . ?
C60 C55 C54 107.8(3) . . ?
C57 C56 C55 120.3(5) . . ?
C57 C56 H56 119.9 . . ?
C55 C56 H56 119.9 . . ?
C56 C57 C58 122.2(5) . . ?
C56 C57 H57 118.9 . . ?
C58 C57 H57 118.9 . . ?
C57 C58 C59 120.0(5) . . ?
C57 C58 H58 120.0 . . ?
C59 C58 H58 120.0 . . ?
C60 C59 C58 116.5(4) . . ?
C60 C59 H59 121.8 . . ?
C58 C59 H59 121.8 . . ?
C59 C60 N4 128.5(4) . . ?
C59 C60 C55 123.9(4) . . ?
N4 C60 C55 107.7(3) . . ?
C62 C61 C66 119.9(3) . . ?
C62 C61 Cl3 119.7(2) . . ?
C66 C61 Cl3 120.4(2) . . ?
C63 C62 C61 120.0(3) . . ?
C63 C62 N5 120.1(3) . . ?
C61 C62 N5 119.9(3) . . ?
C62 C63 C64 119.9(3) . . ?
C62 C63 H63 120.0 . . ?
C64 C63 H63 120.0 . . ?
C65 C64 C63 120.3(3) . . ?
C65 C64 H64 119.9 . . ?
C63 C64 H64 119.9 . . ?
C64 C65 C66 120.9(3) . . ?
C64 C65 H65 119.6 . . ?
C66 C65 H65 119.6 . . ?
C65 C66 C61 119.0(3) . . ?
C65 C66 N6 120.2(3) . . ?
C61 C66 N6 120.9(3) . . ?
C68 C67 C72 122.6(4) . . ?
C68 C67 N5 129.0(4) . . ?
C72 C67 N5 108.4(4) . . ?
C69 C68 C67 117.5(5) . . ?
C69 C68 H68 121.2 . . ?
C67 C68 H68 121.2 . . ?
C70 C69 C68 121.0(7) . . ?
C70 C69 H69 119.5 . . ?
C68 C69 H69 119.5 . . ?
C69 C70 C71 123.1(7) . . ?
C69 C70 H70 118.5 . . ?
C71 C70 H70 118.5 . . ?
C70 C71 C72 116.7(6) . . ?
C70 C71 H71 121.6 . . ?
C72 C71 H71 121.6 . . ?
C67 C72 C71 119.0(5) . . ?
C67 C72 C73 107.3(4) . . ?
C71 C72 C73 133.7(5) . . ?
C74 C73 C78 117.0(5) . . ?
C74 C73 C72 135.0(5) . . ?
C78 C73 C72 108.0(3) . . ?
C75 C74 C73 119.8(5) . . ?
C75 C74 H74 120.1 . . ?
C73 C74 H74 120.1 . . ?
C74 C75 C76 122.9(5) . . ?
C74 C75 H75 118.6 . . ?
C76 C75 H75 118.6 . . ?
C75 C76 C77 119.5(5) . . ?
C75 C76 H76 120.2 . . ?
C77 C76 H76 120.2 . . ?
C78 C77 C76 116.1(4) . . ?
C78 C77 H77 121.9 . . ?
C76 C77 H77 121.9 . . ?
C77 C78 N5 128.8(3) . . ?
C77 C78 C73 124.6(4) . . ?
N5 C78 C73 106.5(4) . . ?
C80 C79 C84 122.6(4) . . ?
C80 C79 N6 128.9(3) . . ?
C84 C79 N6 108.5(4) . . ?
C79 C80 C81 117.7(4) . . ?
C79 C80 H80 121.2 . . ?
C81 C80 H80 121.2 . . ?
C82 C81 C80 121.1(5) . . ?
C82 C81 H81 119.4 . . ?
C80 C81 H81 119.4 . . ?
C83 C82 C81 121.5(4) . . ?
C83 C82 H82 119.2 . . ?
C81 C82 H82 119.2 . . ?
C82 C83 C84 118.6(4) . . ?
C82 C83 H83 120.7 . . ?
C84 C83 H83 120.7 . . ?
C79 C84 C83 118.6(4) . . ?
C79 C84 C85 107.2(3) . . ?
C83 C84 C85 134.2(4) . . ?
C86 C85 C90 118.1(4) . . ?
C86 C85 C84 134.4(4) . . ?
C90 C85 C84 107.5(3) . . ?
C87 C86 C85 120.1(4) . . ?
C87 C86 H86 119.9 . . ?
C85 C86 H86 119.9 . . ?
C86 C87 C88 121.2(5) . . ?
C86 C87 H87 119.4 . . ?
C88 C87 H87 119.4 . . ?
C87 C88 C89 120.3(5) . . ?
C87 C88 H88 119.9 . . ?
C89 C88 H88 119.9 . . ?
C90 C89 C88 117.3(4) . . ?
C90 C89 H89 121.3 . . ?
C88 C89 H89 121.3 . . ?
C89 C90 N6 128.2(4) . . ?
C89 C90 C85 123.0(4) . . ?
N6 C90 C85 108.8(4) . . ?

loop_
_geom_bond_atom_site_label_1
_geom_bond_atom_site_label_2
_geom_bond_distance
_geom_bond_site_symmetry_2
_geom_bond_publ_flag
Cl1 C1 1.728(3) . ?
Cl2 C31 1.711(3) . ?
Cl3 C61 1.713(3) . ?
N1 C18 1.390(5) . ?
N1 C7 1.406(4) . ?
N1 C2 1.413(4) . ?
N2 C30 1.392(4) . ?
N2 C19 1.395(4) . ?
N2 C6 1.424(4) . ?
N3 C37 1.388(4) . ?
N3 C48 1.396(4) . ?
N3 C32 1.417(4) . ?
N4 C60 1.386(4) . ?
N4 C49 1.391(4) . ?
N4 C36 1.418(4) . ?
N5 C78 1.390(4) . ?
N5 C67 1.396(5) . ?
N5 C62 1.420(4) . ?
N6 C90 1.381(4) . ?
N6 C79 1.410(4) . ?
N6 C66 1.414(4) . ?
C1 C6 1.386(4) . ?
C1 C2 1.395(4) . ?
C2 C3 1.379(4) . ?
C3 C4 1.368(4) . ?
C3 H3 0.9300 . ?
C4 C5 1.373(4) . ?
C4 H4 0.9300 . ?
C5 C6 1.374(4) . ?
C5 H5 0.9300 . ?
C7 C8 1.377(5) . ?
C7 C12 1.393(5) . ?
C8 C9 1.383(5) . ?
C8 H8 0.9300 . ?
C9 C10 1.371(7) . ?
C9 H9 0.9300 . ?
C10 C11 1.366(7) . ?
C10 H10 0.9300 . ?
C11 C12 1.402(6) . ?
C11 H11 0.9300 . ?
C12 C13 1.418(6) . ?
C13 C14 1.393(6) . ?
C13 C18 1.405(5) . ?
C14 C15 1.351(7) . ?
C14 H14 0.9300 . ?
C15 C16 1.374(7) . ?
C15 H15 0.9300 . ?
C16 C17 1.407(6) . ?
C16 H16 0.9300 . ?
C17 C18 1.375(5) . ?
C17 H17 0.9300 . ?
C19 C20 1.379(4) . ?
C19 C24 1.405(4) . ?
C20 C21 1.374(4) . ?
C20 H20 0.9300 . ?
C21 C22 1.382(5) . ?
C21 H21 0.9300 . ?
C22 C23 1.367(5) . ?
C22 H22 0.9300 . ?
C23 C24 1.392(4) . ?
C23 H23 0.9300 . ?
C24 C25 1.433(4) . ?
C25 C26 1.398(4) . ?
C25 C30 1.410(4) . ?
C26 C27 1.358(5) . ?
C26 H26 0.9300 . ?
C27 C28 1.388(5) . ?
C27 H27 0.9300 . ?
C28 C29 1.383(4) . ?
C28 H28 0.9300 . ?
C29 C30 1.377(4) . ?
C29 H29 0.9300 . ?
C31 C36 1.385(4) . ?
C31 C32 1.385(4) . ?
C32 C33 1.370(4) . ?
C33 C34 1.373(4) . ?
C33 H33 0.9300 . ?
C34 C35 1.371(5) . ?
C34 H34 0.9300 . ?
C35 C36 1.369(4) . ?
C35 H35 0.9300 . ?
C37 C38 1.379(5) . ?
C37 C42 1.394(4) . ?
C38 C39 1.379(5) . ?
C38 H38 0.9300 . ?
C39 C40 1.385(5) . ?
C39 H39 0.9300 . ?
C40 C41 1.365(5) . ?
C40 H40 0.9300 . ?
C41 C42 1.388(5) . ?
C41 H41 0.9300 . ?
C42 C43 1.434(5) . ?
C43 C44 1.391(5) . ?
C43 C48 1.401(4) . ?
C44 C45 1.367(5) . ?
C44 H44 0.9300 . ?
C45 C46 1.380(6) . ?
C45 H45 0.9300 . ?
C46 C47 1.384(5) . ?
C46 H46 0.9300 . ?
C47 C48 1.377(5) . ?
C47 H47 0.9300 . ?
C49 C50 1.375(5) . ?
C49 C54 1.391(4) . ?
C50 C51 1.371(5) . ?
C50 H50 0.9300 . ?
C51 C52 1.360(6) . ?
C51 H51 0.9300 . ?
C52 C53 1.365(6) . ?
C52 H52 0.9300 . ?
C53 C54 1.413(5) . ?
C53 H53 0.9300 . ?
C54 C55 1.414(5) . ?
C55 C56 1.390(6) . ?
C55 C60 1.409(5) . ?
C56 C57 1.349(7) . ?
C56 H56 0.9300 . ?
C57 C58 1.395(7) . ?
C57 H57 0.9300 . ?
C58 C59 1.401(6) . ?
C58 H58 0.9300 . ?
C59 C60 1.381(5) . ?
C59 H59 0.9300 . ?
C61 C62 1.387(4) . ?
C61 C66 1.397(4) . ?
C62 C63 1.376(4) . ?
C63 C64 1.381(4) . ?
C63 H63 0.9300 . ?
C64 C65 1.367(4) . ?
C64 H64 0.9300 . ?
C65 C66 1.380(4) . ?
C65 H65 0.9300 . ?
C67 C68 1.377(6) . ?
C67 C72 1.387(5) . ?
C68 C69 1.369(6) . ?
C68 H68 0.9300 . ?
C69 C70 1.367(8) . ?
C69 H69 0.9300 . ?
C70 C71 1.369(8) . ?
C70 H70 0.9300 . ?
C71 C72 1.421(6) . ?
C71 H71 0.9300 . ?
C72 C73 1.430(6) . ?
C73 C74 1.379(6) . ?
C73 C78 1.419(5) . ?
C74 C75 1.347(7) . ?
C74 H74 0.9300 . ?
C75 C76 1.401(7) . ?
C75 H75 0.9300 . ?
C76 C77 1.403(6) . ?
C76 H76 0.9300 . ?
C77 C78 1.366(5) . ?
C77 H77 0.9300 . ?
C79 C80 1.370(5) . ?
C79 C84 1.391(5) . ?
C80 C81 1.383(5) . ?
C80 H80 0.9300 . ?
C81 C82 1.373(6) . ?
C81 H81 0.9300 . ?
C82 C83 1.370(6) . ?
C82 H82 0.9300 . ?
C83 C84 1.408(5) . ?
C83 H83 0.9300 . ?
C84 C85 1.425(5) . ?
C85 C86 1.389(5) . ?
C85 C90 1.400(5) . ?
C86 C87 1.360(6) . ?
C86 H86 0.9300 . ?
C87 C88 1.395(6) . ?
C87 H87 0.9300 . ?
C88 C89 1.398(6) . ?
C88 H88 0.9300 . ?
C89 C90 1.374(5) . ?
C89 H89 0.9300 . ?
